data_4108271
loop_
_publ_author_name
'Hiroyasu Furukawa'
'Jaheon Kim'
'Nathan W. Ockwig'
'Michael O'Keeffe'
'Omar M. Yaghi'

_publ_contact_author_address
; 
Department of Chemistry and Biochemistry
University of Caligornia-Los Angeles 
Los Angeles, CA 90095 
USA 
;
_publ_contact_author_email yaghi@chem.ucla.edu
_publ_contact_author_name 'Professor Omar M. Yaghi'
_publ_section_title
;
 Control of Vertex Geometry, Structure Dimensionality, Functionality, and
 Pore Metrics in the Reticular Synthesis of Crystalline Metal-Organic
 Frameworks and Polyhedra
;
_journal_name_full 'Journal of the American Chemical Society'
_journal_page_first 11650
_journal_page_last 11661
_journal_paper_doi 10.1021/ja803783c
_journal_volume 130
_journal_year 2008
_chemical_absolute_configuration rm
_chemical_formula_moiety 'C41 H45 Cu2 N3 O11'
_chemical_formula_sum 'C41 H45 Cu2 N3 O11'
_chemical_formula_weight 882.91
_chemical_name_common MOF-115
_chemical_name_systematic
; 
 ? 
;
_space_group_IT_number 12
_symmetry_cell_setting monoclinic
_symmetry_space_group_name_Hall '-C 2y'
_symmetry_space_group_name_H-M 'C 1 2/m 1'
_atom_sites_solution_hydrogens geom
_atom_sites_solution_primary direct
_atom_sites_solution_secondary difmap
_audit_creation_method SHELXL-97
_cell_angle_alpha 90.00
_cell_angle_beta 105.673(5)
_cell_angle_gamma 90.00
_cell_formula_units_Z 2
_cell_length_a 13.220(3)
_cell_length_b 15.123(3)
_cell_length_c 11.734(2)
_cell_measurement_reflns_used 2209
_cell_measurement_temperature 258(2)
_cell_measurement_theta_max 25.34
_cell_measurement_theta_min 2.46
_cell_volume 2258.7(8)
_computing_cell_refinement 'Bruker SAINT'
_computing_data_collection 'Bruker SMART'
_computing_data_reduction 'Bruker SAINT'
_computing_molecular_graphics 'Bruker SHELXTL'
_computing_publication_material 'Bruker SHELXTL'
_computing_structure_refinement 'SHELXL-97 (Sheldrick, 1997)'
_computing_structure_solution 'SHELXS-97 (Sheldrick, 1990)'
_diffrn_ambient_temperature 258(2)
_diffrn_measured_fraction_theta_full 0.972
_diffrn_measured_fraction_theta_max 0.972
_diffrn_measurement_device_type 'Bruker SMART APEX'
_diffrn_measurement_method 'phi and omega scans'
_diffrn_radiation_monochromator graphite
_diffrn_radiation_source 'fine-focus sealed tube'
_diffrn_radiation_type MoK\a
_diffrn_radiation_wavelength 0.71073
_diffrn_reflns_av_R_equivalents 0.0442
_diffrn_reflns_av_sigmaI/netI 0.0451
_diffrn_reflns_limit_h_max 17
_diffrn_reflns_limit_h_min -16
_diffrn_reflns_limit_k_max 20
_diffrn_reflns_limit_k_min -20
_diffrn_reflns_limit_l_max 15
_diffrn_reflns_limit_l_min -15
_diffrn_reflns_number 11165
_diffrn_reflns_theta_full 28.30
_diffrn_reflns_theta_max 28.30
_diffrn_reflns_theta_min 1.80
_diffrn_standards_decay_% none
_exptl_absorpt_coefficient_mu 0.917
_exptl_absorpt_correction_type empirical
_exptl_absorpt_process_details
;
SADABS
Tmin/Tmax ratio 0.662498
;
_exptl_crystal_colour blue
_exptl_crystal_density_diffrn 1.298
_exptl_crystal_description block
_exptl_crystal_F_000 916
_exptl_crystal_size_max 0.24
_exptl_crystal_size_mid 0.14
_exptl_crystal_size_min 0.07
_refine_diff_density_max 0.794
_refine_diff_density_min -0.538
_refine_diff_density_rms 0.133
_refine_ls_extinction_method none
_refine_ls_goodness_of_fit_ref 1.106
_refine_ls_hydrogen_treatment constr
_refine_ls_matrix_type full
_refine_ls_number_parameters 157
_refine_ls_number_reflns 2850
_refine_ls_number_restraints 7
_refine_ls_restrained_S_all 1.110
_refine_ls_R_factor_all 0.0794
_refine_ls_R_factor_gt 0.0611
_refine_ls_shift/su_max 0.006
_refine_ls_shift/su_mean 0.000
_refine_ls_structure_factor_coef Fsqd
_refine_ls_weighting_details 'calc w=1/[\s^2^(Fo^2^)+(0.1120P)^2^+0.6162P] where P=(Fo^2^+2Fc^2^)/3'
_refine_ls_weighting_scheme calc
_refine_ls_wR_factor_gt 0.1651
_refine_ls_wR_factor_ref 0.1777
_reflns_number_gt 2259
_reflns_number_total 2850
_reflns_threshold_expression >2sigma(I)
_cod_data_source_file ja803783c_si_009.cif
_cod_data_source_block MOF-115
_cod_database_code 4108271

loop_
_symmetry_equiv_pos_as_xyz
'x, y, z'
'-x, y, -z'
'x+1/2, y+1/2, z'
'-x+1/2, y+1/2, -z'
'-x, -y, -z'
'x, -y, z'
'-x+1/2, -y+1/2, -z'
'x+1/2, -y+1/2, z'

loop_
_atom_site_label
_atom_site_type_symbol
_atom_site_fract_x
_atom_site_fract_y
_atom_site_fract_z
_atom_site_U_iso_or_equiv
_atom_site_adp_type
_atom_site_occupancy
_atom_site_symmetry_multiplicity
_atom_site_calc_flag
_atom_site_refinement_flags
Cu1 Cu 0.55711(4) 0.5000 0.92500(5) 0.0260(2) Uani 1 2 d S
O1 O 0.5478(2) 0.62838(18) 0.9360(3) 0.0516(8) Uani 1 1 d .
O2 O 0.4218(3) 0.5000 0.8039(3) 0.0484(10) Uani 1 2 d S
O3 O 0.3248(3) 0.5000 0.9318(3) 0.0482(10) Uani 1 2 d S
C1 C 0.5000 0.6664(3) 1.0000 0.0389(11) Uani 1 2 d S
C2 C 0.5000 0.7650(4) 1.0000 0.0493(14) Uani 1 2 d S
C3 C 0.5737(5) 0.8126(3) 0.9606(7) 0.096(2) Uani 1 1 d .
C4 C 0.5730(5) 0.9046(3) 0.9624(8) 0.103(3) Uani 1 1 d .
H4A H 0.6240 0.9352 0.9370 0.123 Uiso 1 1 calc R
C5 C 0.5000 0.9514(3) 1.0000 0.0578(17) Uani 1 2 d S
C6 C 0.3362(4) 0.5000 0.8294(4) 0.0354(10) Uani 1 2 d S
C7 C 0.2375(4) 0.5000 0.7299(4) 0.0385(11) Uani 1 2 d S
C8 C 0.1918(5) 0.4233(4) 0.6835(6) 0.101(3) Uani 1 1 d .
C9 C 0.0989(4) 0.4242(3) 0.5932(6) 0.095(2) Uani 1 1 d .
H9A H 0.0694 0.3706 0.5620 0.114 Uiso 1 1 calc R
C10 C 0.0500(4) 0.5000 0.5489(4) 0.0391(11) Uani 1 2 d S
C11 C 0.6772(12) 0.7740(8) 0.934(2) 0.137(8) Uani 0.50 1 d P
H11A H 0.7142 0.8208 0.9075 0.206 Uiso 0.50 1 calc PR
H11B H 0.6582 0.7294 0.8738 0.206 Uiso 0.50 1 calc PR
H11C H 0.7215 0.7484 1.0050 0.206 Uiso 0.50 1 calc PR
C12 C 0.2518(13) 0.3339(9) 0.7201(18) 0.195(14) Uani 0.50 1 d P
H12A H 0.3137 0.3443 0.7837 0.293 Uiso 0.50 1 calc PR
H12B H 0.2716 0.3098 0.6535 0.293 Uiso 0.50 1 calc PR
H12C H 0.2070 0.2928 0.7454 0.293 Uiso 0.50 1 calc PR
O1S O 0.6548(4) 0.5000 0.8068(4) 0.0651(13) Uani 1 2 d S
N1S N 0.7826(9) 0.5000 0.7255(10) 0.307(16) Uani 1 2 d S
C1S C 0.7085(9) 0.5462(9) 0.7862(9) 0.078(3) Uani 0.50 1 d P
H1SA H 0.7100 0.6063 0.8031 0.093 Uiso 0.50 1 calc PR
C2S C 0.8233(16) 0.5749(13) 0.6901(14) 0.354(16) Uani 1 1 d .
H2SA H 0.8740 0.5591 0.6485 0.530 Uiso 1 1 calc R
H2SB H 0.8568 0.6098 0.7582 0.530 Uiso 1 1 calc R
H2SC H 0.7678 0.6086 0.6388 0.530 Uiso 1 1 calc R
O2S O 0.412(3) 0.286(4) 0.563(5) 0.40(4) Uiso 0.25 1 d PD
N2S N 0.5000 0.3874(17) 0.5000 0.157(8) Uiso 0.50 2 d SPD
C3S C 0.497(3) 0.3205(16) 0.590(2) 0.199(11) Uiso 0.50 1 d PD
C4S C 0.5000 0.4850(18) 0.5000 0.269(18) Uiso 0.50 2 d SPD

loop_
_atom_site_aniso_label
_atom_site_aniso_U_11
_atom_site_aniso_U_22
_atom_site_aniso_U_33
_atom_site_aniso_U_23
_atom_site_aniso_U_13
_atom_site_aniso_U_12
Cu1 0.0212(3) 0.0237(3) 0.0303(3) 0.000 0.0019(2) 0.000
O1 0.068(2) 0.0220(13) 0.072(2) 0.0006(12) 0.0312(17) -0.0030(12)
O2 0.0271(18) 0.076(3) 0.0355(19) 0.000 -0.0027(14) 0.000
O3 0.0243(17) 0.078(3) 0.0360(19) 0.000 -0.0028(14) 0.000
C1 0.036(2) 0.024(2) 0.049(3) 0.000 0.000(2) 0.000
C2 0.056(3) 0.026(3) 0.064(4) 0.000 0.013(3) 0.000
C3 0.117(5) 0.030(2) 0.173(6) 0.000(3) 0.096(5) 0.005(3)
C4 0.121(5) 0.028(2) 0.201(7) 0.002(3) 0.114(5) 0.000(3)
C5 0.066(4) 0.021(3) 0.095(5) 0.000 0.038(4) 0.000
C6 0.026(2) 0.037(3) 0.036(2) 0.000 -0.0049(19) 0.000
C7 0.024(2) 0.053(3) 0.032(2) 0.000 -0.0035(18) 0.000
C8 0.078(4) 0.051(3) 0.120(5) 0.022(3) -0.062(4) -0.015(3)
C9 0.076(4) 0.048(3) 0.113(5) 0.017(3) -0.058(3) -0.017(3)
C10 0.025(2) 0.053(3) 0.035(2) 0.000 0.000(2) 0.000
C11 0.128(12) 0.041(6) 0.28(2) -0.017(10) 0.119(15) -0.010(7)
C12 0.142(15) 0.055(8) 0.27(2) -0.019(10) -0.152(17) 0.007(8)
O1S 0.046(2) 0.099(4) 0.057(3) 0.000 0.026(2) 0.000
N1S 0.082(7) 0.79(5) 0.068(7) 0.000 0.046(6) 0.000
C1S 0.062(6) 0.118(9) 0.058(6) -0.006(6) 0.024(5) -0.019(6)
C2S 0.37(3) 0.58(4) 0.188(15) 0.102(16) 0.203(18) 0.16(2)

loop_
_atom_type_symbol
_atom_type_description
_atom_type_scat_dispersion_real
_atom_type_scat_dispersion_imag
_atom_type_scat_source
C C 0.0033 0.0016 'International Tables Vol C Tables 4.2.6.8 and 6.1.1.4'
H H 0.0000 0.0000 'International Tables Vol C Tables 4.2.6.8 and 6.1.1.4'
N N 0.0061 0.0033 'International Tables Vol C Tables 4.2.6.8 and 6.1.1.4'
O O 0.0106 0.0060 'International Tables Vol C Tables 4.2.6.8 and 6.1.1.4'
Cu Cu 0.3201 1.2651 'International Tables Vol C Tables 4.2.6.8 and 6.1.1.4'

loop_
_geom_angle_atom_site_label_1
_geom_angle_atom_site_label_2
_geom_angle_atom_site_label_3
_geom_angle
_geom_angle_site_symmetry_1
_geom_angle_site_symmetry_3
O1 Cu1 O1 168.13(16) 6_565 .
O1 Cu1 O2 89.22(9) 6_565 .
O1 Cu1 O2 89.22(9) . .
O1 Cu1 O3 89.61(9) 6_565 5_667
O1 Cu1 O3 89.61(9) . 5_667
O2 Cu1 O3 168.63(15) . 5_667
O1 Cu1 O1S 95.93(8) 6_565 .
O1 Cu1 O1S 95.93(8) . .
O2 Cu1 O1S 97.05(18) . .
O3 Cu1 O1S 94.32(18) 5_667 .
O1 Cu1 Cu1 84.07(8) 6_565 5_667
O1 Cu1 Cu1 84.07(8) . 5_667
O2 Cu1 Cu1 84.71(12) . 5_667
O3 Cu1 Cu1 83.92(12) 5_667 5_667
O1S Cu1 Cu1 178.23(13) . 5_667
C1 O1 Cu1 123.5(3) . .
C6 O2 Cu1 122.4(3) . .
C6 O3 Cu1 123.2(3) . 5_667
O1 C1 O1 124.9(5) 2_657 .
O1 C1 C2 117.5(2) 2_657 .
O1 C1 C2 117.5(2) . .
C3 C2 C3 117.6(6) 2_657 .
C3 C2 C1 121.2(3) 2_657 .
C3 C2 C1 121.2(3) . .
C2 C3 C4 120.4(5) . .
C2 C3 C11 126.4(6) . .
C4 C3 C11 112.2(6) . .
C5 C4 C3 122.1(5) . .
C5 C4 H4A 118.9 . .
C3 C4 H4A 118.9 . .
C4 C5 C4 117.5(6) 2_657 .
C4 C5 C5 121.2(3) 2_657 5_677
C4 C5 C5 121.2(3) . 5_677
O2 C6 O3 125.7(4) . .
O2 C6 C7 118.0(4) . .
O3 C6 C7 116.3(4) . .
C8 C7 C8 118.2(5) . 6_565
C8 C7 C6 120.9(3) . .
C8 C7 C6 120.9(3) 6_565 .
C7 C8 C9 120.3(5) . .
C7 C8 C12 119.5(6) . .
C9 C8 C12 119.7(6) . .
C10 C9 C8 122.4(5) . .
C10 C9 H9A 118.8 . .
C8 C9 H9A 118.8 . .
C9 C10 C9 116.3(5) 6_565 .
C9 C10 C10 121.8(3) 6_565 5_566
C9 C10 C10 121.8(3) . 5_566
C3 C11 H11A 109.5 . .
C3 C11 H11B 109.5 . .
H11A C11 H11B 109.5 . .
C3 C11 H11C 109.5 . .
H11A C11 H11C 109.5 . .
H11B C11 H11C 109.5 . .
C8 C12 H12A 109.5 . .
C8 C12 H12B 109.5 . .
H12A C12 H12B 109.5 . .
C8 C12 H12C 109.5 . .
H12A C12 H12C 109.5 . .
H12B C12 H12C 109.5 . .
C1S O1S C1S 81.6(14) . 6_565
C1S O1S Cu1 134.6(7) . .
C1S O1S Cu1 134.6(7) 6_565 .
C2S N1S C2S 112.1(14) . 6_565
C2S N1S C1S 151.2(9) . 6_565
C2S N1S C1S 96.7(8) 6_565 6_565
C2S N1S C1S 96.7(8) . .
C2S N1S C1S 151.2(9) 6_565 .
C1S N1S C1S 54.4(10) 6_565 .
O1S C1S N1S 110.8(11) . .
O1S C1S H1SA 124.6 . .
N1S C1S H1SA 124.6 . .
N1S C2S H2SA 109.5 . .
N1S C2S H2SB 109.5 . .
H2SA C2S H2SB 109.5 . .
N1S C2S H2SC 109.5 . .
H2SA C2S H2SC 109.5 . .
H2SB C2S H2SC 109.5 . .
C3S N2S C3S 93(3) 2_656 .
C3S N2S C4S 133.3(14) 2_656 .
C3S N2S C4S 133.3(14) . .
C3S N2S C4S 133.3(14) 2_656 5_666
C3S N2S C4S 133.3(14) . 5_666
C4S N2S C4S 0.000(3) . 5_666
O2S C3S N2S 108.3(16) . .
C4S C4S N2S 180.00(2) 5_666 .
C4S C4S N2S 0.000(4) 5_666 5_666
N2S C4S N2S 180.000(3) . 5_666

loop_
_geom_bond_atom_site_label_1
_geom_bond_atom_site_label_2
_geom_bond_distance
_geom_bond_site_symmetry_2
Cu1 O1 1.952(3) 6_565
Cu1 O1 1.952(3) .
Cu1 O2 1.961(3) .
Cu1 O3 1.961(3) 5_667
Cu1 O1S 2.135(5) .
Cu1 Cu1 2.6104(11) 5_667
O1 C1 1.245(3) .
O2 C6 1.246(6) .
O3 C6 1.251(6) .
O3 Cu1 1.961(3) 5_667
C1 O1 1.245(3) 2_657
C1 C2 1.491(7) .
C2 C3 1.387(6) 2_657
C2 C3 1.387(6) .
C3 C4 1.392(7) .
C3 C11 1.593(14) .
C4 C5 1.363(6) .
C4 H4A 0.9300 .
C5 C4 1.363(6) 2_657
C5 C5 1.471(10) 5_677
C6 C7 1.498(6) .
C7 C8 1.353(6) .
C7 C8 1.353(6) 6_565
C8 C9 1.389(6) .
C8 C12 1.568(14) .
C9 C10 1.349(5) .
C9 H9A 0.9300 .
C10 C9 1.349(5) 6_565
C10 C10 1.498(9) 5_566
C11 H11A 0.9600 .
C11 H11B 0.9600 .
C11 H11C 0.9600 .
C12 H12A 0.9600 .
C12 H12B 0.9600 .
C12 H12C 0.9600 .
O1S C1S 1.069(11) .
O1S C1S 1.069(11) 6_565
N1S C2S 1.366(18) .
N1S C2S 1.366(18) 6_565
N1S C1S 1.527(14) 6_565
N1S C1S 1.527(14) .
C1S H1SA 0.9300 .
C2S H2SA 0.9600 .
C2S H2SB 0.9600 .
C2S H2SC 0.9600 .
O2S C3S 1.197(7) .
N2S C3S 1.474(7) 2_656
N2S C3S 1.474(7) .
N2S C4S 1.476(7) .
N2S C4S 1.93(5) 5_666
C4S C4S 0.45(5) 5_666
C4S N2S 1.93(5) 5_666

loop_
_geom_torsion_atom_site_label_1
_geom_torsion_atom_site_label_2
_geom_torsion_atom_site_label_3
_geom_torsion_atom_site_label_4
_geom_torsion
_geom_torsion_site_symmetry_1
_geom_torsion_site_symmetry_4
O1 Cu1 O1 C1 2.9(11) 6_565 .
O2 Cu1 O1 C1 85.4(2) . .
O3 Cu1 O1 C1 -83.3(3) 5_667 .
O1S Cu1 O1 C1 -177.6(2) . .
Cu1 Cu1 O1 C1 0.6(2) 5_667 .
O1 Cu1 O2 C6 84.12(8) 6_565 .
O1 Cu1 O2 C6 -84.12(8) . .
O3 Cu1 O2 C6 0.000(3) 5_667 .
O1S Cu1 O2 C6 180.000(1) . .
Cu1 Cu1 O2 C6 0.000(1) 5_667 .
Cu1 O1 C1 O1 -0.34(12) . 2_657
Cu1 O1 C1 C2 179.66(12) . .
O1 C1 C2 C3 -18.9(5) 2_657 2_657
O1 C1 C2 C3 161.1(5) . 2_657
O1 C1 C2 C3 161.1(5) 2_657 .
O1 C1 C2 C3 -18.9(5) . .
C3 C2 C3 C4 0.6(6) 2_657 .
C1 C2 C3 C4 -179.4(6) . .
C3 C2 C3 C11 168.0(14) 2_657 .
C1 C2 C3 C11 -12.0(14) . .
C2 C3 C4 C5 -1.3(13) . .
C11 C3 C4 C5 -170.3(11) . .
C3 C4 C5 C4 0.6(6) . 2_657
C3 C4 C5 C5 -179.4(6) . 5_677
Cu1 O2 C6 O3 0.000(2) . .
Cu1 O2 C6 C7 180.000(1) . .
Cu1 O3 C6 O2 0.000(2) 5_667 .
Cu1 O3 C6 C7 180.000(1) 5_667 .
O2 C6 C7 C8 89.8(6) . .
O3 C6 C7 C8 -90.2(6) . .
O2 C6 C7 C8 -89.8(6) . 6_565
O3 C6 C7 C8 90.2(6) . 6_565
C8 C7 C8 C9 -1.9(14) 6_565 .
C6 C7 C8 C9 178.4(7) . .
C8 C7 C8 C12 169.9(11) 6_565 .
C6 C7 C8 C12 -9.8(15) . .
C7 C8 C9 C10 -0.7(13) . .
C12 C8 C9 C10 -172.5(13) . .
C8 C9 C10 C9 3.2(14) . 6_565
C8 C9 C10 C10 179.7(8) . 5_566
O1 Cu1 O1S C1S -156.5(10) 6_565 .
O1 Cu1 O1S C1S 23.6(10) . .
O2 Cu1 O1S C1S 113.5(10) . .
O3 Cu1 O1S C1S -66.5(10) 5_667 .
Cu1 Cu1 O1S C1S -66.5(10) 5_667 .
O1 Cu1 O1S C1S -23.6(10) 6_565 6_565
O1 Cu1 O1S C1S 156.5(10) . 6_565
O2 Cu1 O1S C1S -113.5(10) . 6_565
O3 Cu1 O1S C1S 66.5(10) 5_667 6_565
Cu1 Cu1 O1S C1S 66.5(10) 5_667 6_565
C1S O1S C1S N1S 13.0(13) 6_565 .
Cu1 O1S C1S N1S 161.2(6) . .
C2S N1S C1S O1S 168.3(13) . .
C2S N1S C1S O1S -10(3) 6_565 .
C1S N1S C1S O1S -11.1(11) 6_565 .
C3S N2S C3S O2S -71(5) 2_656 .
C4S N2S C3S O2S 109(5) . .
C4S N2S C3S O2S 109(5) 5_666 .
C3S N2S C4S C4S -72(100) 2_656 5_666
C3S N2S C4S C4S 108(100) . 5_666
C3S N2S C4S N2S -72(100) 2_656 5_666
C3S N2S C4S N2S 108(100) . 5_666
C4S N2S C4S N2S 0(10) 5_666 5_666
